data_8102881
loop_
_publ_author_name
'Jun-Xia Li'
'Zhong-Xiang Du'

_publ_section_title
;
 Crystal structure of bis[triaqua(oxydiacetato-k3O,O',O'')copper(II)]
 trihydrate, [Cu(C4H4O5)(H2O)3]2 &#x00B7; 3H2O
;
_journal_issue 4
_journal_name_full 'Zeitschrift f\"ur Kristallographie - New Crystal Structures'
_journal_page_first 795
_journal_volume 225
_journal_year 2010
_chemical_formula_moiety '2(C4 H10 Cu O8), 3(H2 O) '
_chemical_formula_sum 'C4 H13 Cu O9.5'
_chemical_formula_weight 276.68
_space_group_IT_number 33
_symmetry_cell_setting orthorhombic
_symmetry_space_group_name_Hall 'P 2c -2n'
_symmetry_space_group_name_H-M 'P n a 21'
_atom_sites_solution_hydrogens geom
_atom_sites_solution_primary direct
_atom_sites_solution_secondary difmap
_audit_creation_method SHELXL-97
_cell_angle_alpha 90.00
_cell_angle_beta 90.00
_cell_angle_gamma 90.00
_cell_formula_units_Z 8
_cell_length_a 11.854(3)
_cell_length_b 10.307(3)
_cell_length_c 16.566(4)
_cell_measurement_reflns_used 3098
_cell_measurement_temperature 296(2)
_cell_measurement_theta_max 23.95
_cell_measurement_theta_min 2.33
_cell_volume 2024.0(9)
_computing_cell_refinement 'APEX II'
_computing_data_collection 'APEX II (Bruker, 2004)'
_computing_data_reduction 'SAINT (Bruker, 2004)'
_computing_molecular_graphics 'SHELXTL (Bruker, 2004)'
_computing_publication_material SHELXTL
_computing_structure_refinement 'SHELXL-97 (Sheldrick, 1997)'
_computing_structure_solution 'SHELXS-97 (Sheldrick, 1997)'
_diffrn_ambient_temperature 296(2)
_diffrn_measured_fraction_theta_full 1.000
_diffrn_measured_fraction_theta_max 1.000
_diffrn_measurement_device_type 'Bruker APEX II CCD area detector'
_diffrn_measurement_method '\f and \w scans'
_diffrn_radiation_monochromator graphite
_diffrn_radiation_source 'fine-focus sealed tube'
_diffrn_radiation_type MoK\a
_diffrn_radiation_wavelength 0.71073
_diffrn_reflns_av_R_equivalents 0.0482
_diffrn_reflns_av_sigmaI/netI 0.0425
_diffrn_reflns_limit_h_max 14
_diffrn_reflns_limit_h_min -14
_diffrn_reflns_limit_k_max 12
_diffrn_reflns_limit_k_min -12
_diffrn_reflns_limit_l_max 20
_diffrn_reflns_limit_l_min -20
_diffrn_reflns_number 14729
_diffrn_reflns_theta_full 25.50
_diffrn_reflns_theta_max 25.50
_diffrn_reflns_theta_min 2.33
_exptl_absorpt_coefficient_mu 2.191
_exptl_absorpt_correction_T_max 0.8442
_exptl_absorpt_correction_T_min 0.6214
_exptl_absorpt_correction_type multi-scan
_exptl_absorpt_process_details 'SADABS (Sheldrick, 1996)'
_exptl_crystal_colour blue
_exptl_crystal_density_diffrn 1.816
_exptl_crystal_density_method 'not measured'
_exptl_crystal_description block
_exptl_crystal_F_000 1136
_exptl_crystal_size_max 0.24
_exptl_crystal_size_mid 0.16
_exptl_crystal_size_min 0.08
_refine_diff_density_max 0.369
_refine_diff_density_min -0.457
_refine_diff_density_rms 0.080
_refine_ls_abs_structure_details 'Flack H D (1983), Acta Cryst. A39, 876-881'
_refine_ls_abs_structure_Flack 0.000
_refine_ls_extinction_coef 0.0042(4)
_refine_ls_extinction_expression Fc^*^=kFc[1+0.001xFc^2^\l^3^/sin(2\q)]^-1/4^
_refine_ls_extinction_method SHELXL
_refine_ls_goodness_of_fit_ref 1.026
_refine_ls_hydrogen_treatment constr
_refine_ls_matrix_type full
_refine_ls_number_parameters 263
_refine_ls_number_reflns 3683
_refine_ls_number_restraints 1
_refine_ls_restrained_S_all 1.025
_refine_ls_R_factor_all 0.0431
_refine_ls_R_factor_gt 0.0355
_refine_ls_shift/su_max 0.000
_refine_ls_shift/su_mean 0.000
_refine_ls_structure_factor_coef Fsqd
_refine_ls_weighting_details 'calc w=1/[\s^2^(Fo^2^)+(0.0519P)^2^+0.4086P] where P=(Fo^2^+2Fc^2^)/3'
_refine_ls_weighting_scheme calc
_refine_ls_wR_factor_gt 0.0860
_refine_ls_wR_factor_ref 0.0914
_reflns_number_gt 3256
_reflns_number_total 3683
_reflns_threshold_expression I>2\s(I)
_cod_data_source_file 1267-3254.cff
_cod_data_source_block b
_cod_depositor_comments
;
The following automatic conversions were performed:
'_symmetry_cell_setting' value 'Orthorhombic' changed to 'orthorhombic'
according to '/home/saulius/struct/CIF-dictionaries/cif_core.dic'
dictionary named 'cif_core.dic' version 2.4.1 from 2010-06-29.

Automatic conversion script
Id: cif_fix_enum 1555 2011-01-17 13:19:09Z saulius 
;
_cod_original_cell_volume 2023.8(9)
_cod_original_sg_symbol_Hall 'P 2c -2n '
_cod_original_sg_symbol_H-M 'P n a 21 '
_cod_database_code 8102881

loop_
_symmetry_equiv_pos_as_xyz
'x, y, z'
'-x, -y, z+1/2'
'x+1/2, -y+1/2, z'
'-x+1/2, y+1/2, z+1/2'

loop_
_atom_site_label
_atom_site_type_symbol
_atom_site_fract_x
_atom_site_fract_y
_atom_site_fract_z
_atom_site_U_iso_or_equiv
_atom_site_adp_type
_atom_site_occupancy
_atom_site_symmetry_multiplicity
_atom_site_calc_flag
_atom_site_refinement_flags
_atom_site_disorder_assembly
_atom_site_disorder_group
Cu1 Cu 0.94359(5) 0.78803(5) 0.09778(4) 0.02261(16) Uani 1 1 d . . .
Cu2 Cu 0.23300(5) 0.77246(5) 0.38699(3) 0.02246(16) Uani 1 1 d . . .
O1 O 0.0123(4) 0.7123(4) 0.8482(3) 0.0448(11) Uani 1 1 d . . .
H1W H 0.0656 0.7349 0.8195 0.067 Uiso 1 1 d R . .
H2W H -0.0490 0.7194 0.8251 0.067 Uiso 1 1 d R . .
O2 O 0.7937(4) 0.7525(4) 0.6386(3) 0.0469(11) Uani 1 1 d . . .
H3W H 0.7887 0.8223 0.6630 0.070 Uiso 1 1 d R . .
H4W H 0.8383 0.7021 0.6614 0.070 Uiso 1 1 d R . .
O3 O 0.8814(4) 0.5442(4) 0.7415(3) 0.0478(12) Uani 1 1 d . . .
H5W H 0.9232 0.6063 0.7524 0.072 Uiso 1 1 d R . .
H6W H 0.9103 0.4958 0.7076 0.072 Uiso 1 1 d R . .
O4 O 0.7816(3) 0.7976(3) 0.1403(2) 0.0267(9) Uani 1 1 d . . .
H7W H 0.7924 0.7476 0.1785 0.040 Uiso 1 1 d R . .
H8W H 0.7353 0.7683 0.1077 0.040 Uiso 1 1 d R . .
O5 O 0.9656(3) 0.5992(3) 0.1319(2) 0.0264(8) Uani 1 1 d . . .
H9W H 0.9742 0.5591 0.0893 0.040 Uiso 1 1 d R . .
H10W H 0.9088 0.5768 0.1566 0.040 Uiso 1 1 d R . .
O6 O 0.8857(3) 0.7448(3) -0.0145(2) 0.0303(8) Uani 1 1 d . . .
H11W H 0.9351 0.7009 0.0081 0.046 Uiso 1 1 d R . .
H12W H 0.8260 0.7026 -0.0187 0.046 Uiso 1 1 d R . .
O7 O 0.1732(3) 0.7211(3) 0.4973(2) 0.0331(9) Uani 1 1 d . . .
H13W H 0.2152 0.7354 0.5363 0.050 Uiso 1 1 d R . .
H14W H 0.1194 0.6742 0.5104 0.050 Uiso 1 1 d R . .
O8 O 0.0742(3) 0.7491(4) 0.3428(2) 0.0324(9) Uani 1 1 d . . .
H15W H 0.0578 0.7859 0.2999 0.049 Uiso 1 1 d R . .
H16W H 0.0166 0.7221 0.3659 0.049 Uiso 1 1 d R . .
O9 O 0.2746(3) 0.5857(3) 0.3532(2) 0.0259(8) Uani 1 1 d . . .
H17W H 0.2838 0.5244 0.3844 0.039 Uiso 1 1 d R . .
H18W H 0.2143 0.5801 0.3282 0.039 Uiso 1 1 d R . .
O10 O 0.4891(3) 0.9341(4) 0.5130(2) 0.0381(10) Uani 1 1 d . . .
O11 O 0.3892(3) 0.8032(3) 0.4338(2) 0.0249(8) Uani 1 1 d . . .
O12 O 0.2225(3) 0.9733(3) 0.4156(2) 0.0230(8) Uani 1 1 d . . .
O13 O 0.2796(3) 0.8462(3) 0.2798(2) 0.0252(8) Uani 1 1 d . . .
O14 O 0.2911(4) 1.0258(4) 0.2076(2) 0.0439(11) Uani 1 1 d . . .
O15 O 0.9635(4) 1.0377(4) 0.2812(2) 0.0418(10) Uani 1 1 d . . .
O16 O 0.9879(3) 0.8618(3) 0.2074(2) 0.0278(8) Uani 1 1 d . . .
O17 O 0.9480(3) 0.9865(3) 0.0684(2) 0.0222(8) Uani 1 1 d . . .
O18 O 1.1037(3) 0.8029(3) 0.0537(2) 0.0252(8) Uani 1 1 d . . .
O19 O 1.2132(3) 0.9209(4) -0.0250(3) 0.0459(11) Uani 1 1 d . . .
C1 C 0.4017(4) 0.9072(5) 0.4752(3) 0.0230(11) Uani 1 1 d . . .
C2 C 0.3039(5) 1.0011(5) 0.4774(3) 0.0267(12) Uani 1 1 d . . .
H2A H 0.2675 0.9963 0.5298 0.032 Uiso 1 1 calc R . .
H2B H 0.3319 1.0888 0.4704 0.032 Uiso 1 1 calc R . .
C3 C 0.2356(5) 1.0485(5) 0.3428(4) 0.0297(13) Uani 1 1 d . . .
H3A H 0.2914 1.1157 0.3520 0.036 Uiso 1 1 calc R . .
H3B H 0.1645 1.0906 0.3302 0.036 Uiso 1 1 calc R . .
C4 C 0.2717(4) 0.9669(5) 0.2711(3) 0.0246(11) Uani 1 1 d . . .
C5 C 0.9710(4) 0.9818(5) 0.2150(3) 0.0258(11) Uani 1 1 d . . .
C6 C 0.9573(5) 1.0637(5) 0.1399(4) 0.0330(13) Uani 1 1 d . . .
H6A H 0.8903 1.1170 0.1453 0.040 Uiso 1 1 calc R . .
H6B H 1.0217 1.1212 0.1348 0.040 Uiso 1 1 calc R . .
C7 C 1.0331(4) 1.0075(5) 0.0093(3) 0.0281(12) Uani 1 1 d . . .
H7A H 1.0676 1.0917 0.0180 0.034 Uiso 1 1 calc R . .
H7B H 0.9992 1.0076 -0.0440 0.034 Uiso 1 1 calc R . .
C8 C 1.1238(4) 0.9023(5) 0.0133(3) 0.0258(12) Uani 1 1 d . . .

loop_
_atom_site_aniso_label
_atom_site_aniso_U_11
_atom_site_aniso_U_22
_atom_site_aniso_U_33
_atom_site_aniso_U_23
_atom_site_aniso_U_13
_atom_site_aniso_U_12
Cu1 0.0218(3) 0.0230(3) 0.0230(3) 0.0020(3) -0.0015(3) -0.0014(2)
Cu2 0.0213(3) 0.0249(3) 0.0212(3) 0.0011(3) 0.0003(3) -0.0013(2)
O1 0.045(3) 0.052(3) 0.038(3) 0.002(2) 0.007(2) 0.0020(19)
O2 0.057(3) 0.048(2) 0.036(3) -0.0134(19) -0.005(2) 0.013(2)
O3 0.060(3) 0.035(2) 0.048(3) -0.0035(19) 0.016(2) 0.001(2)
O4 0.025(2) 0.0287(19) 0.026(2) 0.0017(16) 0.0003(16) -0.0061(15)
O5 0.031(2) 0.0246(18) 0.0237(18) -0.0032(15) 0.0081(16) -0.0023(15)
O6 0.029(2) 0.037(2) 0.0242(19) -0.0011(16) -0.0038(16) -0.0079(16)
O7 0.033(2) 0.046(2) 0.020(2) 0.0062(16) 0.0003(17) -0.0166(18)
O8 0.0180(19) 0.053(2) 0.026(2) 0.0160(19) -0.0017(16) -0.0066(17)
O9 0.034(2) 0.0186(17) 0.0256(18) -0.0014(14) -0.0106(17) 0.0015(15)
O10 0.025(2) 0.043(2) 0.046(3) -0.021(2) -0.0152(19) 0.0063(18)
O11 0.0184(17) 0.0265(18) 0.030(2) -0.0085(15) -0.0011(15) 0.0004(15)
O12 0.0177(17) 0.0263(17) 0.0251(19) 0.0015(15) -0.0006(14) 0.0046(14)
O13 0.0317(19) 0.0251(18) 0.0190(17) -0.0011(14) 0.0049(16) 0.0000(15)
O14 0.070(3) 0.031(2) 0.031(2) 0.0121(17) 0.020(2) 0.015(2)
O15 0.053(3) 0.040(2) 0.032(2) -0.0100(18) 0.000(2) -0.002(2)
O16 0.034(2) 0.025(2) 0.0246(19) 0.0027(15) -0.0100(17) -0.0003(15)
O17 0.0193(18) 0.0241(18) 0.0233(19) 0.0055(15) 0.0016(14) 0.0010(13)
O18 0.0172(18) 0.0234(18) 0.035(2) 0.0114(16) 0.0004(16) 0.0023(14)
O19 0.028(2) 0.048(2) 0.061(3) 0.030(2) 0.019(2) 0.0122(19)
C1 0.022(3) 0.027(3) 0.020(2) -0.002(2) 0.003(2) 0.002(2)
C2 0.030(3) 0.023(3) 0.028(3) -0.010(2) -0.003(2) 0.002(2)
C3 0.039(3) 0.019(2) 0.031(3) 0.001(2) -0.001(3) 0.003(2)
C4 0.025(3) 0.022(3) 0.026(3) -0.003(2) 0.011(2) 0.003(2)
C5 0.022(3) 0.024(3) 0.031(3) -0.007(2) 0.003(2) -0.002(2)
C6 0.048(4) 0.023(3) 0.028(3) -0.001(2) 0.001(3) 0.008(2)
C7 0.024(3) 0.030(3) 0.031(3) 0.008(2) 0.008(2) 0.006(2)
C8 0.021(3) 0.031(3) 0.025(3) 0.007(2) -0.004(2) 0.000(2)

loop_
_atom_type_symbol
_atom_type_description
_atom_type_scat_dispersion_real
_atom_type_scat_dispersion_imag
_atom_type_scat_source
C C 0.0033 0.0016 'International Tables Vol C Tables 4.2.6.8 and 6.1.1.4'
H H 0.0000 0.0000 'International Tables Vol C Tables 4.2.6.8 and 6.1.1.4'
O O 0.0106 0.0060 'International Tables Vol C Tables 4.2.6.8 and 6.1.1.4'
Cu Cu 0.3201 1.2651 'International Tables Vol C Tables 4.2.6.8 and 6.1.1.4'

loop_
_geom_angle_atom_site_label_1
_geom_angle_atom_site_label_2
_geom_angle_atom_site_label_3
_geom_angle
_geom_angle_site_symmetry_1
_geom_angle_site_symmetry_3
_geom_angle_publ_flag
O6 Cu1 O16 169.94(15) . . ?
O6 Cu1 O18 90.17(15) . . ?
O16 Cu1 O18 92.94(15) . . ?
O6 Cu1 O5 95.02(15) . . ?
O16 Cu1 O5 94.37(14) . . ?
O18 Cu1 O5 92.96(13) . . ?
O6 Cu1 O4 90.49(15) . . ?
O16 Cu1 O4 85.24(15) . . ?
O18 Cu1 O4 172.87(13) . . ?
O5 Cu1 O4 94.05(14) . . ?
O6 Cu1 O17 90.55(14) . . ?
O16 Cu1 O17 80.61(14) . . ?
O18 Cu1 O17 79.70(13) . . ?
O5 Cu1 O17 170.81(13) . . ?
O4 Cu1 O17 93.20(13) . . ?
O6 Cu1 H11W 23.8 . . ?
O16 Cu1 H11W 165.7 . . ?
O18 Cu1 H11W 77.7 . . ?
O5 Cu1 H11W 75.7 . . ?
O4 Cu1 H11W 105.4 . . ?
O17 Cu1 H11W 107.8 . . ?
O13 Cu2 O7 171.96(14) . . ?
O13 Cu2 O8 88.94(15) . . ?
O7 Cu2 O8 88.28(16) . . ?
O13 Cu2 O11 91.56(14) . . ?
O7 Cu2 O11 90.89(15) . . ?
O8 Cu2 O11 177.38(15) . . ?
O13 Cu2 O9 92.74(14) . . ?
O7 Cu2 O9 94.84(14) . . ?
O8 Cu2 O9 90.76(16) . . ?
O11 Cu2 O9 91.79(13) . . ?
O13 Cu2 O12 81.05(13) . . ?
O7 Cu2 O12 91.87(14) . . ?
O8 Cu2 O12 98.10(15) . . ?
O11 Cu2 O12 79.44(13) . . ?
O9 Cu2 O12 169.04(14) . . ?
H1W O1 H2W 112.5 . . ?
H3W O2 H4W 111.5 . . ?
H5W O3 H6W 111.5 . . ?
Cu1 O4 H7W 95.0 . . ?
Cu1 O4 H8W 112.3 . . ?
H7W O4 H8W 112.1 . . ?
Cu1 O5 H9W 104.9 . . ?
Cu1 O5 H10W 107.5 . . ?
H9W O5 H10W 112.7 . . ?
Cu1 O6 H11W 57.8 . . ?
Cu1 O6 H12W 118.5 . . ?
H11W O6 H12W 110.7 . . ?
Cu2 O7 H13W 116.5 . . ?
Cu2 O7 H14W 131.0 . . ?
H13W O7 H14W 111.2 . . ?
Cu2 O8 H15W 118.1 . . ?
Cu2 O8 H16W 129.4 . . ?
H15W O8 H16W 110.8 . . ?
Cu2 O9 H17W 125.2 . . ?
Cu2 O9 H18W 89.7 . . ?
H17W O9 H18W 112.1 . . ?
C1 O11 Cu2 116.1(3) . . ?
C2 O12 C3 114.7(4) . . ?
C2 O12 Cu2 108.3(3) . . ?
C3 O12 Cu2 109.3(3) . . ?
C4 O13 Cu2 117.1(3) . . ?
C5 O16 Cu1 114.5(3) . . ?
C7 O17 C6 115.5(4) . . ?
C7 O17 Cu1 108.9(3) . . ?
C6 O17 Cu1 110.5(3) . . ?
C8 O18 Cu1 115.6(3) . . ?
O10 C1 O11 123.6(5) . . ?
O10 C1 C2 118.9(5) . . ?
O11 C1 C2 117.4(4) . . ?
O12 C2 C1 111.7(4) . . ?
O12 C2 H2A 109.3 . . ?
C1 C2 H2A 109.3 . . ?
O12 C2 H2B 109.3 . . ?
C1 C2 H2B 109.3 . . ?
H2A C2 H2B 107.9 . . ?
O12 C3 C4 112.8(4) . . ?
O12 C3 H3A 109.0 . . ?
C4 C3 H3A 109.0 . . ?
O12 C3 H3B 109.0 . . ?
C4 C3 H3B 109.0 . . ?
H3A C3 H3B 107.8 . . ?
O14 C4 O13 124.8(5) . . ?
O14 C4 C3 116.5(5) . . ?
O13 C4 C3 118.7(5) . . ?
O15 C5 O16 123.7(5) . . ?
O15 C5 C6 117.4(5) . . ?
O16 C5 C6 118.9(5) . . ?
O17 C6 C5 112.3(4) . . ?
O17 C6 H6A 109.2 . . ?
C5 C6 H6A 109.2 . . ?
O17 C6 H6B 109.2 . . ?
C5 C6 H6B 109.2 . . ?
H6A C6 H6B 107.9 . . ?
O17 C7 C8 111.1(4) . . ?
O17 C7 H7A 109.4 . . ?
C8 C7 H7A 109.4 . . ?
O17 C7 H7B 109.4 . . ?
C8 C7 H7B 109.4 . . ?
H7A C7 H7B 108.0 . . ?
O18 C8 O19 124.1(5) . . ?
O18 C8 C7 118.2(5) . . ?
O19 C8 C7 117.7(4) . . ?

loop_
_geom_bond_atom_site_label_1
_geom_bond_atom_site_label_2
_geom_bond_distance
_geom_bond_site_symmetry_2
_geom_bond_publ_flag
Cu1 O6 2.033(4) . ?
Cu1 O16 2.037(4) . ?
Cu1 O18 2.039(3) . ?
Cu1 O5 2.043(3) . ?
Cu1 O4 2.048(4) . ?
Cu1 O17 2.104(3) . ?
Cu1 H11W 1.7393 . ?
Cu2 O13 2.009(3) . ?
Cu2 O7 2.030(4) . ?
Cu2 O8 2.034(4) . ?
Cu2 O11 2.032(3) . ?
Cu2 O9 2.065(3) . ?
Cu2 O12 2.127(3) . ?
O1 H1W 0.8253 . ?
O1 H2W 0.8247 . ?
O2 H3W 0.8277 . ?
O2 H4W 0.8308 . ?
O3 H5W 0.8296 . ?
O3 H6W 0.8265 . ?
O4 H7W 0.8260 . ?
O4 H8W 0.8273 . ?
O5 H9W 0.8252 . ?
O5 H10W 0.8217 . ?
O6 H11W 0.8294 . ?
O6 H12W 0.8327 . ?
O7 H13W 0.8287 . ?
O7 H14W 0.8287 . ?
O8 H15W 0.8292 . ?
O8 H16W 0.8304 . ?
O9 H17W 0.8237 . ?
O9 H18W 0.8283 . ?
O10 C1 1.242(6) . ?
O11 C1 1.281(6) . ?
O12 C2 1.436(6) . ?
O12 C3 1.442(7) . ?
O13 C4 1.255(6) . ?
O14 C4 1.237(6) . ?
O15 C5 1.243(6) . ?
O16 C5 1.259(6) . ?
O17 C7 1.423(6) . ?
O17 C6 1.431(7) . ?
O18 C8 1.246(6) . ?
O19 C8 1.250(6) . ?
C1 C2 1.512(7) . ?
C2 H2A 0.9700 . ?
C2 H2B 0.9700 . ?
C3 C4 1.516(7) . ?
C3 H3A 0.9700 . ?
C3 H3B 0.9700 . ?
C5 C6 1.512(8) . ?
C6 H6A 0.9700 . ?
C6 H6B 0.9700 . ?
C7 C8 1.529(7) . ?
C7 H7A 0.9700 . ?
C7 H7B 0.9700 . ?

loop_
_geom_hbond_atom_site_label_D
_geom_hbond_atom_site_label_H
_geom_hbond_atom_site_label_A
_geom_hbond_distance_DH
_geom_hbond_distance_HA
_geom_hbond_distance_DA
_geom_hbond_angle_DHA
_geom_hbond_site_symmetry_A
O1 H2W O3 0.82 2.42 2.922(6) 120.0 1_455
O2 H3W O14 0.83 1.97 2.745(6) 155.1 2_675
O2 H4W O3 0.83 2.16 2.931(6) 154.0 .
O3 H5W O1 0.83 2.20 2.922(6) 145.9 1_655
O3 H6W O5 0.83 2.17 2.962(5) 161.5 2_765
O4 H7W O13 0.83 1.94 2.746(5) 163.7 3_565
O4 H8W O18 0.83 1.94 2.752(5) 166.3 3_465
O5 H9W O10 0.83 1.86 2.658(5) 163.7 4_644
O5 H10W O14 0.82 1.94 2.741(5) 163.4 3_565
O6 H11W O5 0.83 2.33 3.005(5) 138.7 .
O6 H11W O18 0.83 2.38 2.884(5) 119.7 .
O6 H12W O19 0.83 1.85 2.669(5) 167.9 3_465
O7 H13W O2 0.83 1.94 2.756(6) 169.1 3_465
O7 H14W O10 0.83 1.91 2.719(5) 166.1 3_465
O8 H15W O16 0.83 1.91 2.726(5) 167.8 1_455
O8 H16W O11 0.83 1.90 2.714(5) 166.2 3_465
O9 H17W O19 0.82 1.84 2.641(5) 163.4 4_645
O9 H18W O3 0.83 2.23 2.938(5) 143.1 2_664
O9 H18W O8 0.83 2.42 2.917(5) 119.5 .

loop_
_geom_torsion_atom_site_label_1
_geom_torsion_atom_site_label_2
_geom_torsion_atom_site_label_3
_geom_torsion_atom_site_label_4
_geom_torsion
_geom_torsion_site_symmetry_1
_geom_torsion_site_symmetry_2
_geom_torsion_site_symmetry_3
_geom_torsion_site_symmetry_4
_geom_torsion_publ_flag
O13 Cu2 O11 C1 97.2(4) . . . . ?
O9 Cu2 O11 C1 -170.0(4) . . . . ?
O12 Cu2 O11 C1 16.6(3) . . . . ?
O13 Cu2 O12 C2 -116.5(3) . . . . ?
O7 Cu2 O12 C2 67.3(3) . . . . ?
O8 Cu2 O12 C2 155.8(3) . . . . ?
O11 Cu2 O12 C2 -23.2(3) . . . . ?
O9 Cu2 O12 C2 -60.5(9) . . . . ?
O13 Cu2 O12 C3 9.0(3) . . . . ?
O7 Cu2 O12 C3 -167.1(3) . . . . ?
O8 Cu2 O12 C3 -78.6(3) . . . . ?
O11 Cu2 O12 C3 102.3(3) . . . . ?
O9 Cu2 O12 C3 65.1(8) . . . . ?
O8 Cu2 O13 C4 91.0(4) . . . . ?
O11 Cu2 O13 C4 -86.4(4) . . . . ?
O9 Cu2 O13 C4 -178.3(4) . . . . ?
O12 Cu2 O13 C4 -7.4(4) . . . . ?
O6 Cu1 O16 C5 -12.3(10) . . . . ?
O18 Cu1 O16 C5 95.6(4) . . . . ?
O5 Cu1 O16 C5 -171.2(4) . . . . ?
O4 Cu1 O16 C5 -77.5(4) . . . . ?
O17 Cu1 O16 C5 16.5(4) . . . . ?
O6 Cu1 O17 C7 -67.6(3) . . . . ?
O16 Cu1 O17 C7 117.2(3) . . . . ?
O18 Cu1 O17 C7 22.4(3) . . . . ?
O4 Cu1 O17 C7 -158.2(3) . . . . ?
O6 Cu1 O17 C6 164.5(3) . . . . ?
O16 Cu1 O17 C6 -10.7(3) . . . . ?
O18 Cu1 O17 C6 -105.4(3) . . . . ?
O4 Cu1 O17 C6 74.0(3) . . . . ?
O6 Cu1 O18 C8 74.1(4) . . . . ?
O16 Cu1 O18 C8 -96.3(4) . . . . ?
O5 Cu1 O18 C8 169.1(4) . . . . ?
O17 Cu1 O18 C8 -16.4(4) . . . . ?
Cu2 O11 C1 O10 173.8(4) . . . . ?
Cu2 O11 C1 C2 -6.1(6) . . . . ?
C3 O12 C2 C1 -95.9(5) . . . . ?
Cu2 O12 C2 C1 26.5(5) . . . . ?
O10 C1 C2 O12 165.1(4) . . . . ?
O11 C1 C2 O12 -14.9(7) . . . . ?
C2 O12 C3 C4 112.3(5) . . . . ?
Cu2 O12 C3 C4 -9.5(5) . . . . ?
Cu2 O13 C4 O14 -175.8(5) . . . . ?
Cu2 O13 C4 C3 4.0(6) . . . . ?
O12 C3 C4 O14 -175.9(5) . . . . ?
O12 C3 C4 O13 4.3(7) . . . . ?
Cu1 O16 C5 O15 160.0(5) . . . . ?
Cu1 O16 C5 C6 -19.0(6) . . . . ?
C7 O17 C6 C5 -119.5(5) . . . . ?
Cu1 O17 C6 C5 4.7(5) . . . . ?
O15 C5 C6 O17 -169.8(5) . . . . ?
O16 C5 C6 O17 9.3(7) . . . . ?
C6 O17 C7 C8 100.1(5) . . . . ?
Cu1 O17 C7 C8 -24.9(5) . . . . ?
Cu1 O18 C8 O19 -172.3(4) . . . . ?
Cu1 O18 C8 C7 6.8(6) . . . . ?
O17 C7 C8 O18 13.2(7) . . . . ?
O17 C7 C8 O19 -167.6(5) . . . . ?
